data_6000776
loop_
_publ_author_name
'Christensen, A. N.'
'Hazell, R. G.'

_publ_section_title
;
 Use of hydrofluoric acid as mineralizer in hydrothermal and organothermal
 synthesis of Me2+-substituted aluminophosphates. I.
;
_journal_name_full 'Acta Chemica Scandinavica'
_journal_page_first 403
_journal_page_last 409
_journal_paper_doi 10.3891/acta.chem.scand.53-0403
_journal_volume 53
_journal_year 1999
_chemical_formula_sum 'C H6 Al0.16 Co0.84 N O4.5 P'
_space_group_name_H-M_alt 'I -4 2 m'
_cell_angle_alpha 90.000
_cell_angle_beta 90.000
_cell_angle_gamma 90.000
_cell_length_a 10.1724
_cell_length_b 10.1724
_cell_length_c 9.6060
_cell_volume 994.01
_cod_database_code 6000776

loop_
_atom_site_label
_atom_site_fract_x
_atom_site_fract_y
_atom_site_fract_z
? ? ? ?
